data_4303416
loop_
_publ_author_name
'E. Carolina Sa\~nudo'
'Thomas B. Faust'
'Christopher A. Muryn'
'Robin G. Pritchard'
'Grigore A. Timco'
'Richard E. P. Winpenny'

_publ_section_title
;
Proton NMR Study of Cr-Co Heterometallic Wheel Complexes
;
_journal_name_full 'Inorganic Chemistry'
_journal_page_first 9811
_journal_page_last 9818
_journal_paper_doi 10.1021/ic901418z
_journal_volume 48
_journal_year 2009
_chemical_compound_source 'synthesis as described'
_chemical_formula_moiety 'C86 H156 Co1 Cr7 F8 N2 Na1 O33 S1'
_chemical_formula_sum 'C86 H156 Co Cr7 F8 N2 Na O33 S'
_chemical_formula_weight 2376.11
_chemical_name_systematic
;
 ?
;
_space_group_IT_number 14
_symmetry_cell_setting monoclinic
_symmetry_Int_Tables_number 14
_symmetry_space_group_name_Hall '-P 2yn'
_symmetry_space_group_name_H-M 'P 1 21/n 1'
_atom_sites_solution_hydrogens geom
_atom_sites_solution_primary direct
_atom_sites_solution_secondary difmap
_audit_conform_dict_location ftp://ftp.iucr.org/pub/cif_core.dic
_audit_conform_dict_name cif_core.dic
_audit_conform_dict_version 2.3
_audit_creation_date 2009-03-25T00:28:15-00:00
_audit_creation_method 'WinGX routine CIF_UPDATE'
_cell_angle_alpha 90
_cell_angle_beta 92.4145(5)
_cell_angle_gamma 90
_cell_formula_units_Z 4
_cell_length_a 19.6702(3)
_cell_length_b 25.7942(4)
_cell_length_c 26.3871(4)
_cell_measurement_reflns_used 18807
_cell_measurement_temperature 100(2)
_cell_measurement_theta_max 21.967
_cell_measurement_theta_min 0.998
_cell_measurement_wavelength 0.71073
_cell_volume 13376.3(4)
_computing_cell_refinement 'HKL Scalepack (Otwinowski & Minor 1997)'
_computing_data_collection 'Collect (Nonius BV, 1997-2000)'
_computing_data_reduction 'HKL Denzo and Scalepack (Otwinowski & Minor 1997)'
_computing_molecular_graphics 'Ortep-3 for Windows (Farrugia, 1997)'
_computing_publication_material 'WinGX publication routines (Farrugia, 1999)'
_computing_structure_refinement 'SHELXL-97 (Sheldrick, 1997)'
_computing_structure_solution 'SHELXS-86 (Sheldrick, 1986)'
_diffrn_ambient_temperature 100(2)
_diffrn_detector 'CCD plate'
_diffrn_detector_area_resol_mean 9
_diffrn_measured_fraction_theta_full 0.996
_diffrn_measured_fraction_theta_max 0.996
_diffrn_measurement_device '95mm CCD camera on \k-goniostat'
_diffrn_measurement_device_type KappaCCD
_diffrn_measurement_method 'CCD rotation images, thick slices'
_diffrn_orient_matrix_type 'by Nonius Collect from scalepack cell'
_diffrn_orient_matrix_UB_11 -0.384752E-1
_diffrn_orient_matrix_UB_12 0.84017E-2
_diffrn_orient_matrix_UB_13 -0.246092E-1
_diffrn_orient_matrix_UB_21 -0.286315E-1
_diffrn_orient_matrix_UB_22 -0.270239E-1
_diffrn_orient_matrix_UB_23 0.159424E-1
_diffrn_orient_matrix_UB_31 -0.170009E-1
_diffrn_orient_matrix_UB_32 0.264974E-1
_diffrn_orient_matrix_UB_33 0.240621E-1
_diffrn_radiation_monochromator graphite
_diffrn_radiation_probe x-ray
_diffrn_radiation_type MoK\a
_diffrn_radiation_wavelength 0.71073
_diffrn_reflns_av_R_equivalents 0.0920
_diffrn_reflns_av_unetI/netI 0.0632
_diffrn_reflns_limit_h_max 20
_diffrn_reflns_limit_h_min -20
_diffrn_reflns_limit_k_max 27
_diffrn_reflns_limit_k_min 0
_diffrn_reflns_limit_l_max 27
_diffrn_reflns_limit_l_min 0
_diffrn_reflns_number 144841
_diffrn_reflns_reduction_process
;
 Scaled and merged with SORTAV
 R.H. Blessing, (1987) Cryst. Rev. 1, 3-58
 R.H. Blessing, (1989) J. Appl. Cryst. 22, 396-397
;
_diffrn_reflns_theta_full 22
_diffrn_reflns_theta_max 22
_diffrn_reflns_theta_min 2.98
_diffrn_source 'Enraf Nonius FR590'
_exptl_absorpt_coefficient_mu 0.757
_exptl_absorpt_correction_T_max 1.061
_exptl_absorpt_correction_T_min 0.952
_exptl_absorpt_correction_type multi-scan
_exptl_absorpt_process_details
;
 R.H. Blessing, Acta Cryst. (1995), A51, 33-38
;
_exptl_crystal_colour green
_exptl_crystal_density_diffrn 1.18
_exptl_crystal_density_method 'not measured'
_exptl_crystal_description prism
_exptl_crystal_F_000 4976
_exptl_crystal_size_max 0.3
_exptl_crystal_size_mid 0.2
_exptl_crystal_size_min 0.15
_refine_diff_density_max 1.327
_refine_diff_density_min -0.856
_refine_diff_density_rms 0.104
_refine_ls_extinction_method none
_refine_ls_goodness_of_fit_ref 1.148
_refine_ls_hydrogen_treatment constr
_refine_ls_matrix_type full
_refine_ls_number_parameters 1255
_refine_ls_number_reflns 16346
_refine_ls_number_restraints 1716
_refine_ls_restrained_S_all 1.187
_refine_ls_R_factor_all 0.1526
_refine_ls_R_factor_gt 0.0926
_refine_ls_shift/su_max 0.002
_refine_ls_shift/su_mean 0
_refine_ls_structure_factor_coef Fsqd
_refine_ls_weighting_details 'calc w=1/[\s^2^(Fo^2^)+(0.0700P)^2^+53.0000P] where P=(Fo^2^+2Fc^2^)/3'
_refine_ls_weighting_scheme calc
_refine_ls_wR_factor_gt 0.2108
_refine_ls_wR_factor_ref 0.2302
_reflns_number_gt 9057
_reflns_number_total 16346
_reflns_threshold_expression >2sigma(I)
_cod_data_source_file ic901418z_si_001_6.cif
_cod_data_source_block shelxl_NaDMSOMeCNCr7Co-8B
_cod_database_code 4303416

loop_
_symmetry_equiv_pos_as_xyz
'x, y, z'
'-x+1/2, y+1/2, -z+1/2'
'-x, -y, -z'
'x-1/2, -y-1/2, z-1/2'

loop_
_atom_site_label
_atom_site_type_symbol
_atom_site_fract_x
_atom_site_fract_y
_atom_site_fract_z
_atom_site_U_iso_or_equiv
_atom_site_adp_type
_atom_site_occupancy
_atom_site_symmetry_multiplicity
_atom_site_calc_flag
_atom_site_refinement_flags
_atom_site_disorder_assembly
_atom_site_disorder_group
C1 C 0.6603(6) 0.5167(4) 0.2537(3) 0.064(3) Uani 1 1 d DU . .
C2 C 0.6969(6) 0.5627(4) 0.2803(4) 0.100(4) Uani 1 1 d DU . .
C3 C 0.7262(10) 0.5443(7) 0.3317(5) 0.230(11) Uani 1 1 d DU . .
H3A H 0.6901 0.5318 0.3518 0.345 Uiso 1 1 calc R . .
H3B H 0.7487 0.5727 0.349 0.345 Uiso 1 1 calc R . .
H3C H 0.7583 0.5169 0.3268 0.345 Uiso 1 1 calc R . .
C4 C 0.7519(9) 0.5819(7) 0.2500(6) 0.258(13) Uani 1 1 d DU . .
H4A H 0.774 0.6104 0.2672 0.387 Uiso 1 1 calc R . .
H4B H 0.7335 0.5932 0.2176 0.387 Uiso 1 1 calc R . .
H4C H 0.7842 0.5546 0.2453 0.387 Uiso 1 1 calc R . .
C5 C 0.6469(7) 0.6027(5) 0.2939(6) 0.174(8) Uani 1 1 d DU . .
H5A H 0.6135 0.5875 0.3148 0.26 Uiso 1 1 calc R . .
H5B H 0.625 0.6163 0.2636 0.26 Uiso 1 1 calc R . .
H5C H 0.6699 0.6302 0.3122 0.26 Uiso 1 1 calc R . .
C6 C 0.6661(5) 0.4763(4) 0.1216(3) 0.054(2) Uani 1 1 d DU . .
C7 C 0.6952(5) 0.4941(3) 0.0713(3) 0.066(3) Uani 1 1 d DU . .
C8 C 0.6922(6) 0.5519(3) 0.0684(4) 0.089(3) Uani 1 1 d DU . .
H8A H 0.7111 0.5633 0.0373 0.133 Uiso 1 1 calc R . .
H8B H 0.7179 0.5665 0.0966 0.133 Uiso 1 1 calc R . .
H8C H 0.6458 0.5631 0.0693 0.133 Uiso 1 1 calc R . .
C9 C 0.7696(5) 0.4780(4) 0.0681(4) 0.110(4) Uani 1 1 d DU . .
H9A H 0.7865 0.4895 0.0365 0.165 Uiso 1 1 calc R . .
H9B H 0.773 0.4409 0.0703 0.165 Uiso 1 1 calc R . .
H9C H 0.7959 0.4934 0.0956 0.165 Uiso 1 1 calc R . .
C10 C 0.6528(7) 0.4693(5) 0.0307(4) 0.132(5) Uani 1 1 d DU . .
H10A H 0.6695 0.4787 -0.0017 0.198 Uiso 1 1 calc R . .
H10B H 0.6066 0.4806 0.0328 0.198 Uiso 1 1 calc R . .
H10C H 0.6549 0.4323 0.0346 0.198 Uiso 1 1 calc R . .
C11 C 0.7033(5) 0.2995(4) 0.1971(4) 0.076(3) Uani 1 1 d DU . .
C12 C 0.6992(6) 0.2548(4) 0.1591(4) 0.104(4) Uani 1 1 d DU . .
C13 C 0.7726(7) 0.2464(6) 0.1447(6) 0.184(8) Uani 1 1 d DU . .
H13A H 0.7744 0.2187 0.1205 0.275 Uiso 1 1 calc R . .
H13B H 0.7999 0.2376 0.1745 0.275 Uiso 1 1 calc R . .
H13C H 0.7897 0.2777 0.1301 0.275 Uiso 1 1 calc R . .
C14 C 0.6738(8) 0.2064(4) 0.1843(5) 0.153(6) Uani 1 1 d DU . .
H14A H 0.6719 0.1785 0.1602 0.23 Uiso 1 1 calc R . .
H14B H 0.6292 0.2126 0.1965 0.23 Uiso 1 1 calc R . .
H14C H 0.7043 0.1973 0.2123 0.23 Uiso 1 1 calc R . .
C15 C 0.6557(7) 0.2684(5) 0.1124(5) 0.140(5) Uani 1 1 d DU . .
H15A H 0.6548 0.2397 0.0893 0.209 Uiso 1 1 calc R . .
H15B H 0.6745 0.2982 0.0963 0.209 Uiso 1 1 calc R . .
H15C H 0.6103 0.276 0.122 0.209 Uiso 1 1 calc R . .
C16 C 0.8354(5) 0.3882(5) 0.2418(5) 0.102(4) Uani 1 1 d DU . .
C17 C 0.9092(5) 0.4020(5) 0.2314(5) 0.111(5) Uani 1 1 d DU . .
C18 C 0.9326(11) 0.3603(8) 0.1961(10) 0.335(17) Uani 1 1 d DU . .
H18A H 0.9785 0.3672 0.1872 0.502 Uiso 1 1 calc R . .
H18B H 0.9035 0.3599 0.166 0.502 Uiso 1 1 calc R . .
H18C H 0.9306 0.3272 0.2127 0.502 Uiso 1 1 calc R . .
C19 C 0.9516(8) 0.3998(11) 0.2787(7) 0.320(16) Uani 1 1 d DU . .
H19A H 0.9979 0.4075 0.2715 0.48 Uiso 1 1 calc R . .
H19B H 0.949 0.3657 0.2931 0.48 Uiso 1 1 calc R . .
H19C H 0.9354 0.4248 0.3023 0.48 Uiso 1 1 calc R . .
C20 C 0.9136(6) 0.4528(6) 0.2053(8) 0.236(11) Uani 1 1 d DU . .
H20A H 0.9601 0.4597 0.1977 0.355 Uiso 1 1 calc R . .
H20B H 0.8974 0.4796 0.2269 0.355 Uiso 1 1 calc R . .
H20C H 0.8862 0.4519 0.1743 0.355 Uiso 1 1 calc R . .
C21 C 0.8021(5) 0.2507(4) 0.3730(4) 0.068(3) Uani 1 1 d DU . .
C22 C 0.8662(5) 0.2201(4) 0.3868(4) 0.086(3) Uani 1 1 d DU . .
C23 C 0.8641(7) 0.1737(6) 0.3493(6) 0.183(8) Uani 1 1 d DU . .
H23A H 0.9042 0.1529 0.3549 0.275 Uiso 1 1 calc R . .
H23B H 0.8625 0.1865 0.3151 0.275 Uiso 1 1 calc R . .
H23C H 0.8245 0.1531 0.3546 0.275 Uiso 1 1 calc R . .
C24 C 0.8634(6) 0.1931(6) 0.4352(5) 0.150(6) Uani 1 1 d DU . .
H24A H 0.9045 0.1736 0.4412 0.226 Uiso 1 1 calc R . .
H24B H 0.8251 0.17 0.4343 0.226 Uiso 1 1 calc R . .
H24C H 0.8588 0.2179 0.462 0.226 Uiso 1 1 calc R . .
C25 C 0.9268(5) 0.2501(5) 0.3763(6) 0.155(7) Uani 1 1 d DU . .
H25A H 0.9666 0.2294 0.3835 0.232 Uiso 1 1 calc R . .
H25B H 0.9285 0.2806 0.3972 0.232 Uiso 1 1 calc R . .
H25C H 0.9252 0.2601 0.3412 0.232 Uiso 1 1 calc R . .
C26 C 0.7430(5) 0.3739(4) 0.4066(5) 0.078(3) Uani 1 1 d DU . .
C27 C 0.7796(6) 0.4118(5) 0.4439(4) 0.120(5) Uani 1 1 d DU . .
C28 C 0.8002(8) 0.3820(6) 0.4916(5) 0.165(7) Uani 1 1 d DU . .
H28A H 0.8233 0.4048 0.5154 0.248 Uiso 1 1 calc R . .
H28B H 0.8299 0.354 0.4833 0.248 Uiso 1 1 calc R . .
H28C H 0.7603 0.3682 0.5065 0.248 Uiso 1 1 calc R . .
C29 C 0.7305(8) 0.4525(5) 0.4591(6) 0.162(7) Uani 1 1 d DU . .
H29A H 0.7529 0.4759 0.4826 0.242 Uiso 1 1 calc R . .
H29B H 0.6927 0.4365 0.4748 0.242 Uiso 1 1 calc R . .
H29C H 0.7145 0.4713 0.4295 0.242 Uiso 1 1 calc R . .
C30 C 0.8424(7) 0.4356(7) 0.4209(6) 0.200(9) Uani 1 1 d DU . .
H30A H 0.8644 0.4585 0.4451 0.3 Uiso 1 1 calc R . .
H30B H 0.8289 0.4547 0.3909 0.3 Uiso 1 1 calc R . .
H30C H 0.8733 0.4085 0.4123 0.3 Uiso 1 1 calc R . .
C31 C 0.5776(6) 0.1866(3) 0.3770(4) 0.071(3) Uani 1 1 d DU . .
C32 C 0.5763(5) 0.1349(4) 0.3482(4) 0.086(3) Uani 1 1 d DU . .
C33 C 0.6336(8) 0.1019(5) 0.3683(7) 0.232(11) Uani 1 1 d DU . .
H33A H 0.6335 0.0696 0.3503 0.348 Uiso 1 1 calc R . .
H33B H 0.6281 0.0954 0.4038 0.348 Uiso 1 1 calc R . .
H33C H 0.6759 0.1195 0.364 0.348 Uiso 1 1 calc R . .
C34 C 0.5091(7) 0.1095(5) 0.3484(6) 0.175(8) Uani 1 1 d DU . .
H34A H 0.5108 0.0774 0.3302 0.262 Uiso 1 1 calc R . .
H34B H 0.4755 0.1318 0.3324 0.262 Uiso 1 1 calc R . .
H34C H 0.4974 0.1029 0.3827 0.262 Uiso 1 1 calc R . .
C35 C 0.5925(9) 0.1456(7) 0.2935(5) 0.195(8) Uani 1 1 d DU . .
H35A H 0.5929 0.1136 0.275 0.292 Uiso 1 1 calc R . .
H35B H 0.6363 0.1619 0.2924 0.292 Uiso 1 1 calc R . .
H35C H 0.5585 0.1682 0.2784 0.292 Uiso 1 1 calc R . .
C36 C 0.6175(7) 0.2447(4) 0.5041(4) 0.082(3) Uani 1 1 d DU . .
C37 C 0.6414(6) 0.2339(5) 0.5595(4) 0.110(4) Uani 1 1 d DU . .
C38 C 0.5839(7) 0.2123(7) 0.5885(5) 0.165(7) Uani 1 1 d DU . .
H38A H 0.5991 0.2063 0.6231 0.248 Uiso 1 1 calc R . .
H38B H 0.569 0.1802 0.5734 0.248 Uiso 1 1 calc R . .
H38C H 0.5469 0.2365 0.5876 0.248 Uiso 1 1 calc R . .
C39 C 0.6993(9) 0.1992(8) 0.5599(6) 0.248(13) Uani 1 1 d DU . .
H39A H 0.7348 0.2144 0.5409 0.372 Uiso 1 1 calc R . .
H39B H 0.6858 0.1667 0.5449 0.372 Uiso 1 1 calc R . .
H39C H 0.7157 0.1935 0.5942 0.372 Uiso 1 1 calc R . .
C40 C 0.6616(12) 0.2852(7) 0.5836(6) 0.262(13) Uani 1 1 d DU . .
H40A H 0.6979 0.3003 0.5654 0.393 Uiso 1 1 calc R . .
H40B H 0.6767 0.2796 0.6183 0.393 Uiso 1 1 calc R . .
H40C H 0.6232 0.3081 0.5825 0.393 Uiso 1 1 calc R . .
C41 C 0.4232(6) 0.3470(3) 0.4801(3) 0.061(3) Uani 1 1 d DU . .
C42 C 0.4224(6) 0.3847(4) 0.5251(4) 0.095(4) Uani 1 1 d DU . .
C43 C 0.4334(10) 0.3551(6) 0.5730(4) 0.193(9) Uani 1 1 d DU . .
H43A H 0.4337 0.3785 0.6013 0.289 Uiso 1 1 calc R . .
H43B H 0.4761 0.3372 0.5726 0.289 Uiso 1 1 calc R . .
H43C H 0.3973 0.3304 0.5761 0.289 Uiso 1 1 calc R . .
C44 C 0.4836(9) 0.4192(7) 0.5219(7) 0.243(12) Uani 1 1 d DU . .
H44A H 0.4802 0.4389 0.491 0.365 Uiso 1 1 calc R . .
H44B H 0.5241 0.3983 0.5222 0.365 Uiso 1 1 calc R . .
H44C H 0.4858 0.4424 0.5504 0.365 Uiso 1 1 calc R . .
C45 C 0.3592(8) 0.4166(6) 0.5234(6) 0.189(8) Uani 1 1 d DU . .
H45A H 0.3552 0.4347 0.4916 0.284 Uiso 1 1 calc R . .
H45B H 0.3611 0.4411 0.5507 0.284 Uiso 1 1 calc R . .
H45C H 0.3204 0.3943 0.5266 0.284 Uiso 1 1 calc R . .
C46 C 0.3669(6) 0.2142(3) 0.4574(4) 0.067(3) Uani 1 1 d DU . .
C47 C 0.3332(5) 0.1699(3) 0.4857(3) 0.078(3) Uani 1 1 d DU . .
C48 C 0.3401(5) 0.1223(3) 0.4526(4) 0.091(3) Uani 1 1 d DU . .
H48A H 0.3874 0.1153 0.4483 0.136 Uiso 1 1 calc R . .
H48B H 0.3178 0.1284 0.4201 0.136 Uiso 1 1 calc R . .
H48C H 0.3195 0.0932 0.4686 0.136 Uiso 1 1 calc R . .
C49 C 0.2590(5) 0.1817(4) 0.4928(4) 0.101(4) Uani 1 1 d DU . .
H49A H 0.2385 0.1534 0.5102 0.151 Uiso 1 1 calc R . .
H49B H 0.2361 0.1864 0.4602 0.151 Uiso 1 1 calc R . .
H49C H 0.2552 0.2129 0.5124 0.151 Uiso 1 1 calc R . .
C50 C 0.3713(7) 0.1614(5) 0.5357(4) 0.144(6) Uani 1 1 d DU . .
H50A H 0.4178 0.153 0.5298 0.216 Uiso 1 1 calc R . .
H50B H 0.3506 0.1335 0.5535 0.216 Uiso 1 1 calc R . .
H50C H 0.3696 0.1925 0.5557 0.216 Uiso 1 1 calc R . .
C51 C 0.2081(5) 0.3455(6) 0.3771(6) 0.102(4) Uani 1 1 d DU . .
C52 C 0.1366(7) 0.3463(7) 0.3991(7) 0.164(7) Uani 1 1 d DU . .
C53 C 0.1262(9) 0.2995(8) 0.4312(8) 0.258(13) Uani 1 1 d DU . .
H53A H 0.1326 0.2688 0.4114 0.387 Uiso 1 1 calc R . .
H53B H 0.0808 0.2998 0.4434 0.387 Uiso 1 1 calc R . .
H53C H 0.1584 0.2998 0.4596 0.387 Uiso 1 1 calc R . .
C54 C 0.1329(12) 0.3942(9) 0.4297(12) 0.40(2) Uani 1 1 d DU . .
H54A H 0.1409 0.4238 0.4087 0.603 Uiso 1 1 calc R . .
H54B H 0.1669 0.393 0.4569 0.603 Uiso 1 1 calc R . .
H54C H 0.0886 0.3969 0.4435 0.603 Uiso 1 1 calc R . .
C55 C 0.0858(8) 0.3452(14) 0.3564(8) 0.40(2) Uani 1 1 d DU . .
H55A H 0.0905 0.3756 0.336 0.604 Uiso 1 1 calc R . .
H55B H 0.0409 0.3442 0.3693 0.604 Uiso 1 1 calc R . .
H55C H 0.0928 0.3149 0.3361 0.604 Uiso 1 1 calc R . .
C56 C 0.2989(5) 0.2713(4) 0.2871(5) 0.081(3) Uani 1 1 d DU . .
C57 C 0.2810(6) 0.2253(4) 0.2521(4) 0.098(4) Uani 1 1 d DU . .
C58 C 0.2030(6) 0.2251(6) 0.2471(6) 0.174(7) Uani 1 1 d DU . .
H58A H 0.1875 0.2568 0.2314 0.261 Uiso 1 1 calc R . .
H58B H 0.1847 0.2223 0.2802 0.261 Uiso 1 1 calc R . .
H58C H 0.1879 0.1962 0.2267 0.261 Uiso 1 1 calc R . .
C59 C 0.3067(7) 0.2328(6) 0.2004(4) 0.137(5) Uani 1 1 d DU . .
H59A H 0.2902 0.2652 0.1869 0.206 Uiso 1 1 calc R . .
H59B H 0.2909 0.205 0.1788 0.206 Uiso 1 1 calc R . .
H59C H 0.3555 0.2332 0.2022 0.206 Uiso 1 1 calc R . .
C60 C 0.3064(10) 0.1763(5) 0.2759(6) 0.211(10) Uani 1 1 d DU . .
H60A H 0.2944 0.1476 0.2542 0.317 Uiso 1 1 calc R . .
H60B H 0.2862 0.1718 0.3081 0.317 Uiso 1 1 calc R . .
H60C H 0.355 0.178 0.2808 0.317 Uiso 1 1 calc R . .
C61 C 0.3278(6) 0.4960(5) 0.3209(4) 0.078(3) Uani 1 1 d DU . .
C62 C 0.3061(7) 0.5401(4) 0.3559(4) 0.103(4) Uani 1 1 d DU . .
C63 C 0.3012(16) 0.5884(6) 0.3261(7) 0.322(16) Uani 1 1 d DU . .
H63A H 0.2682 0.5842 0.2986 0.483 Uiso 1 1 calc R . .
H63B H 0.3447 0.5962 0.3128 0.483 Uiso 1 1 calc R . .
H63C H 0.2876 0.6163 0.3475 0.483 Uiso 1 1 calc R . .
C64 C 0.3541(8) 0.5424(7) 0.3993(6) 0.210(10) Uani 1 1 d DU . .
H64A H 0.3591 0.5085 0.414 0.315 Uiso 1 1 calc R . .
H64B H 0.3375 0.5659 0.4241 0.315 Uiso 1 1 calc R . .
H64C H 0.3974 0.5542 0.3884 0.315 Uiso 1 1 calc R . .
C65 C 0.2347(7) 0.5330(9) 0.3719(9) 0.310(16) Uani 1 1 d DU . .
H65A H 0.2325 0.5031 0.3935 0.465 Uiso 1 1 calc R . .
H65B H 0.205 0.5282 0.3425 0.465 Uiso 1 1 calc R . .
H65C H 0.2208 0.5632 0.3901 0.465 Uiso 1 1 calc R . .
C66 C 0.2323(5) 0.4461(5) 0.2124(4) 0.078(3) Uani 1 1 d DU . .
C67 C 0.1650(5) 0.4592(5) 0.1841(4) 0.093(4) Uani 1 1 d DU . .
C68 C 0.1235(5) 0.4117(5) 0.1734(5) 0.132(5) Uani 1 1 d DU . .
H68A H 0.0811 0.4213 0.1565 0.198 Uiso 1 1 calc R . .
H68B H 0.1146 0.3945 0.2047 0.198 Uiso 1 1 calc R . .
H68C H 0.1479 0.3887 0.152 0.198 Uiso 1 1 calc R . .
C69 C 0.1789(7) 0.4872(8) 0.1372(6) 0.285(15) Uani 1 1 d DU . .
H69A H 0.2051 0.5178 0.1453 0.428 Uiso 1 1 calc R . .
H69B H 0.1367 0.497 0.1202 0.428 Uiso 1 1 calc R . .
H69C H 0.2041 0.4652 0.1154 0.428 Uiso 1 1 calc R . .
C70 C 0.1261(7) 0.4908(6) 0.2201(6) 0.193(9) Uani 1 1 d DU . .
H70A H 0.1512 0.5216 0.2289 0.29 Uiso 1 1 calc R . .
H70B H 0.119 0.4709 0.2502 0.29 Uiso 1 1 calc R . .
H70C H 0.0829 0.5002 0.2045 0.29 Uiso 1 1 calc R . .
C71 C 0.4358(6) 0.5553(3) 0.1663(4) 0.072(3) Uani 1 1 d DU . .
C72 C 0.4129(4) 0.5966(3) 0.1279(3) 0.067(3) Uani 1 1 d DU . .
C73 C 0.4205(7) 0.6476(4) 0.1554(4) 0.115(4) Uani 1 1 d DU . .
H73A H 0.4062 0.6753 0.1331 0.173 Uiso 1 1 calc R . .
H73B H 0.4673 0.6526 0.1661 0.173 Uiso 1 1 calc R . .
H73C H 0.3929 0.6474 0.1846 0.173 Uiso 1 1 calc R . .
C74 C 0.3394(5) 0.5858(5) 0.1115(4) 0.123(5) Uani 1 1 d DU . .
H74A H 0.3366 0.5532 0.094 0.185 Uiso 1 1 calc R . .
H74B H 0.323 0.6129 0.0893 0.185 Uiso 1 1 calc R . .
H74C H 0.3122 0.5845 0.1408 0.185 Uiso 1 1 calc R . .
C75 C 0.4567(5) 0.5962(5) 0.0827(4) 0.095(4) Uani 1 1 d DU . .
H75A H 0.451 0.5639 0.065 0.143 Uiso 1 1 calc R . .
H75B H 0.5035 0.6002 0.0938 0.143 Uiso 1 1 calc R . .
H75C H 0.4437 0.6243 0.0605 0.143 Uiso 1 1 calc R . .
C76 C 0.4380(6) 0.4189(4) 0.1317(3) 0.069(3) Uani 1 1 d DU . .
C77 C 0.4222(6) 0.3795(5) 0.0896(4) 0.100(4) Uani 1 1 d DU . .
C78 C 0.4734(10) 0.3847(10) 0.0504(7) 0.330(17) Uani 1 1 d DU . .
H78A H 0.4724 0.4194 0.0373 0.495 Uiso 1 1 calc R . .
H78B H 0.4631 0.3607 0.0234 0.495 Uiso 1 1 calc R . .
H78C H 0.5178 0.3775 0.0652 0.495 Uiso 1 1 calc R . .
C79 C 0.3528(9) 0.3901(8) 0.0668(7) 0.273(13) Uani 1 1 d DU . .
H79A H 0.3499 0.4256 0.0562 0.41 Uiso 1 1 calc R . .
H79B H 0.3195 0.3835 0.0916 0.41 Uiso 1 1 calc R . .
H79C H 0.3445 0.3678 0.0381 0.41 Uiso 1 1 calc R . .
C80 C 0.4230(15) 0.3271(5) 0.1112(8) 0.323(16) Uani 1 1 d DU . .
H80A H 0.3907 0.3251 0.1374 0.485 Uiso 1 1 calc R . .
H80B H 0.4677 0.3195 0.1253 0.485 Uiso 1 1 calc R . .
H80C H 0.4111 0.3024 0.085 0.485 Uiso 1 1 calc R . .
C81 C 0.4754(7) 0.4238(6) 0.3731(6) 0.147(6) Uani 1 1 d U . .
H81A H 0.4378 0.4358 0.3921 0.221 Uiso 1 1 calc R . .
H81B H 0.4869 0.389 0.3833 0.221 Uiso 1 1 calc R . .
H81C H 0.4629 0.4243 0.3376 0.221 Uiso 1 1 calc R . .
C82 C 0.5887(11) 0.4266(6) 0.3448(6) 0.201(9) Uani 1 1 d U . .
H82A H 0.6349 0.4383 0.3433 0.302 Uiso 1 1 calc R . .
H82B H 0.5669 0.4284 0.3117 0.302 Uiso 1 1 calc R . .
H82C H 0.5882 0.3914 0.3567 0.302 Uiso 1 1 calc R . .
C83 C 0.5024(7) 0.2766(7) 0.2341(6) 0.115(5) Uani 1 1 d U . .
C84 C 0.5098(6) 0.3211(4) 0.2667(4) 0.094(4) Uani 1 1 d U . .
H84A H 0.5534 0.3368 0.2623 0.142 Uiso 1 1 calc R . .
H84B H 0.5063 0.3106 0.3013 0.142 Uiso 1 1 calc R . .
H84C H 0.4745 0.3457 0.2581 0.142 Uiso 1 1 calc R . .
C85 C 0.4901(10) 0.6789(7) 0.2893(7) 0.158(7) Uani 1 1 d U . .
C86 C 0.4972(10) 0.7336(6) 0.2835(9) 0.217(9) Uani 1 1 d U . .
H86A H 0.4541 0.7483 0.2727 0.325 Uiso 1 1 calc R . .
H86B H 0.5301 0.7407 0.2586 0.325 Uiso 1 1 calc R . .
H86C H 0.5121 0.7487 0.3154 0.325 Uiso 1 1 calc R . .
Co1 Co 0.54579(6) 0.47903(5) 0.18686(5) 0.0619(6) Uani 0.66(3) 1 d P . .
Cr1 Cr 0.38108(7) 0.46689(6) 0.22234(6) 0.0655(7) Uani 0.66(3) 1 d P . .
Co1B Co 0.38108(7) 0.46689(6) 0.22234(6) 0.0655(7) Uani 0.34(3) 1 d P . .
Cr1B Cr 0.54579(6) 0.47903(5) 0.18686(5) 0.0619(6) Uani 0.34(3) 1 d P . .
Cr2 Cr 0.29482(8) 0.38577(6) 0.29578(7) 0.0755(5) Uani 1 1 d . . .
Cr3 Cr 0.34515(8) 0.30347(7) 0.39045(6) 0.0718(5) Uani 1 1 d . . .
Cr4 Cr 0.49921(7) 0.26210(5) 0.43457(5) 0.0566(4) Uani 1 1 d . . .
Cr5 Cr 0.66303(7) 0.27775(6) 0.40333(6) 0.0665(5) Uani 1 1 d . . .
Cr6 Cr 0.74290(8) 0.32883(7) 0.30467(7) 0.0814(6) Uani 1 1 d . . .
Cr7 Cr 0.69072(7) 0.41396(6) 0.21260(6) 0.0716(5) Uani 1 1 d . . .
F1 F 0.4797(2) 0.46448(17) 0.23869(17) 0.0582(13) Uani 1 1 d . . .
F2 F 0.3707(2) 0.40021(17) 0.25683(17) 0.0583(13) Uani 1 1 d . . .
F3 F 0.3568(2) 0.36421(18) 0.34990(18) 0.0622(13) Uani 1 1 d . . .
F4 F 0.4383(2) 0.28528(17) 0.38076(16) 0.0541(12) Uani 1 1 d . . .
F5 F 0.5710(2) 0.30191(16) 0.40626(16) 0.0542(12) Uani 1 1 d . . .
F6 F 0.6644(2) 0.29979(17) 0.33412(17) 0.0586(13) Uani 1 1 d . . .
F7 F 0.6874(2) 0.38533(19) 0.27990(19) 0.0698(15) Uani 1 1 d . . .
F8 F 0.5946(2) 0.41656(16) 0.20962(16) 0.0517(12) Uani 1 1 d . . .
N1 N 0.4966(8) 0.2407(7) 0.2065(8) 0.220(9) Uani 1 1 d . . .
N2 N 0.4790(7) 0.6349(5) 0.2915(5) 0.146(5) Uani 1 1 d . . .
Na1 Na 0.4883(2) 0.54261(17) 0.28381(17) 0.1010(14) Uani 1 1 d . . .
O1 O 0.6992(3) 0.4809(3) 0.2407(3) 0.082(2) Uani 1 1 d . . .
O2 O 0.5990(4) 0.5222(2) 0.2399(3) 0.087(2) Uani 1 1 d . . .
O3 O 0.6973(3) 0.4409(3) 0.1443(3) 0.088(2) Uani 1 1 d . . .
O4 O 0.6138(3) 0.4966(3) 0.1355(2) 0.0756(19) Uani 1 1 d . . .
O5 O 0.6867(4) 0.3432(3) 0.1832(3) 0.083(2) Uani 1 1 d . . .
O6 O 0.7225(4) 0.2885(3) 0.2423(3) 0.089(2) Uani 1 1 d . . .
O7 O 0.7901(4) 0.4102(3) 0.2139(3) 0.105(3) Uani 1 1 d . . .
O8 O 0.8238(3) 0.3550(3) 0.2745(3) 0.106(3) Uani 1 1 d . . .
O9 O 0.7998(3) 0.2710(3) 0.3302(3) 0.103(3) Uani 1 1 d . . .
O10 O 0.7571(3) 0.2530(3) 0.4035(3) 0.085(2) Uani 1 1 d . . .
O11 O 0.7676(4) 0.3663(3) 0.3637(4) 0.101(3) Uani 1 1 d . . .
O12 O 0.6967(4) 0.3468(3) 0.4250(3) 0.083(2) Uani 1 1 d . . .
O13 O 0.6331(3) 0.2103(2) 0.3825(3) 0.081(2) Uani 1 1 d . . .
O14 O 0.5219(3) 0.2023(2) 0.3941(3) 0.0717(19) Uani 1 1 d . . .
O15 O 0.6640(4) 0.2600(3) 0.4756(3) 0.094(2) Uani 1 1 d . . .
O16 O 0.5581(4) 0.2392(3) 0.4909(3) 0.083(2) Uani 1 1 d . . .
O17 O 0.4754(3) 0.3215(3) 0.4757(2) 0.0640(17) Uani 1 1 d . . .
O18 O 0.3713(4) 0.3434(3) 0.4518(2) 0.082(2) Uani 1 1 d . . .
O19 O 0.4299(4) 0.2201(2) 0.4647(3) 0.0757(19) Uani 1 1 d . . .
O20 O 0.3302(4) 0.2418(3) 0.4305(3) 0.098(3) Uani 1 1 d . . .
O21 O 0.2513(4) 0.3210(4) 0.4014(3) 0.119(3) Uani 1 1 d . . .
O22 O 0.2160(3) 0.3692(3) 0.3352(4) 0.112(3) Uani 1 1 d . . .
O23 O 0.3177(4) 0.2631(3) 0.3320(3) 0.091(2) Uani 1 1 d . . .
O24 O 0.2906(3) 0.3152(3) 0.2682(3) 0.085(2) Uani 1 1 d . . .
O25 O 0.2935(4) 0.4544(3) 0.3244(3) 0.085(2) Uani 1 1 d . . .
O26 O 0.3702(3) 0.5049(3) 0.2885(3) 0.090(2) Uani 1 1 d . . .
O27 O 0.2298(3) 0.4075(3) 0.2422(3) 0.095(2) Uani 1 1 d . . .
O28 O 0.2819(3) 0.4720(3) 0.2062(3) 0.090(2) Uani 1 1 d . . .
O29 O 0.3924(4) 0.5329(4) 0.1882(4) 0.173(6) Uani 1 1 d . . .
O30 O 0.4941(4) 0.5424(4) 0.1674(5) 0.167(5) Uani 1 1 d . . .
O31 O 0.3909(4) 0.4283(4) 0.1590(3) 0.119(3) Uani 1 1 d . . .
O32 O 0.4955(4) 0.4366(3) 0.1358(3) 0.100(3) Uani 1 1 d . . .
O33 O 0.5289(4) 0.5138(3) 0.3601(3) 0.099(2) Uani 1 1 d . . .
S1 S 0.54655(18) 0.46481(13) 0.38512(13) 0.1043(10) Uani 1 1 d . . .

loop_
_atom_site_aniso_label
_atom_site_aniso_U_11
_atom_site_aniso_U_22
_atom_site_aniso_U_33
_atom_site_aniso_U_23
_atom_site_aniso_U_13
_atom_site_aniso_U_12
C1 0.066(7) 0.084(8) 0.046(6) -0.026(5) 0.027(5) -0.046(7)
C2 0.095(9) 0.097(9) 0.108(10) 0.005(8) 0.005(8) -0.010(8)
C3 0.29(3) 0.25(2) 0.136(15) 0.002(15) -0.065(16) -0.12(2)
C4 0.33(2) 0.24(2) 0.218(18) -0.134(16) 0.177(18) -0.229(19)
C5 0.202(17) 0.083(10) 0.246(19) -0.068(11) 0.119(15) -0.060(11)
C6 0.064(7) 0.051(6) 0.048(6) 0.001(5) 0.004(5) 0.001(5)
C7 0.101(8) 0.043(6) 0.055(6) 0.005(5) 0.024(6) 0.016(5)
C8 0.122(10) 0.077(8) 0.069(7) 0.010(6) 0.012(7) 0.007(7)
C9 0.129(11) 0.102(9) 0.103(9) 0.015(7) 0.059(8) 0.025(8)
C10 0.190(14) 0.161(12) 0.045(7) -0.013(8) 0.001(8) -0.071(11)
C11 0.076(7) 0.082(8) 0.073(8) 0.014(7) 0.021(6) 0.016(6)
C12 0.119(10) 0.092(9) 0.103(10) 0.003(8) 0.029(8) 0.033(8)
C13 0.197(17) 0.186(16) 0.176(16) -0.031(13) 0.102(14) 0.071(13)
C14 0.232(18) 0.094(10) 0.138(13) 0.001(9) 0.054(12) 0.034(11)
C15 0.201(16) 0.116(11) 0.102(11) -0.001(9) 0.016(11) 0.039(11)
C16 0.064(8) 0.111(10) 0.132(11) 0.043(9) 0.007(8) -0.004(7)
C17 0.034(6) 0.154(12) 0.145(11) 0.065(10) 0.008(7) -0.017(7)
C18 0.20(2) 0.26(3) 0.56(4) -0.05(3) 0.25(3) -0.006(19)
C19 0.080(12) 0.60(4) 0.28(2) 0.20(3) -0.012(14) -0.145(19)
C20 0.057(9) 0.189(17) 0.47(3) 0.17(2) 0.043(14) -0.003(10)
C21 0.049(6) 0.070(7) 0.086(8) 0.023(6) 0.003(6) 0.000(5)
C22 0.071(8) 0.086(8) 0.100(9) 0.010(7) -0.009(6) 0.013(7)
C23 0.114(13) 0.162(15) 0.27(2) 0.000(16) -0.049(13) 0.021(11)
C24 0.104(11) 0.194(15) 0.154(13) 0.104(12) 0.010(9) 0.052(10)
C25 0.053(8) 0.140(12) 0.268(19) 0.086(12) -0.022(10) 0.001(8)
C26 0.043(6) 0.058(7) 0.133(11) -0.021(7) -0.010(7) -0.017(5)
C27 0.115(11) 0.137(12) 0.107(10) 0.008(9) -0.017(9) -0.042(10)
C28 0.199(17) 0.168(15) 0.122(12) -0.012(11) -0.071(12) -0.041(12)
C29 0.185(16) 0.093(10) 0.204(17) -0.078(11) -0.027(13) 0.020(11)
C30 0.159(15) 0.27(2) 0.176(16) -0.028(15) 0.011(12) -0.146(15)
C31 0.083(8) 0.046(6) 0.085(8) 0.005(5) 0.012(6) 0.013(6)
C32 0.102(9) 0.061(7) 0.097(9) -0.004(6) 0.013(7) -0.003(7)
C33 0.217(19) 0.121(13) 0.35(3) -0.101(15) -0.137(18) 0.094(13)
C34 0.156(14) 0.104(11) 0.27(2) -0.110(12) 0.077(14) -0.056(10)
C35 0.24(2) 0.221(19) 0.130(14) -0.042(13) 0.090(14) -0.054(16)
C36 0.102(10) 0.082(8) 0.062(7) 0.019(6) 0.006(7) 0.018(7)
C37 0.119(10) 0.127(11) 0.082(9) 0.034(8) -0.011(8) 0.002(9)
C38 0.143(13) 0.26(2) 0.091(10) 0.082(12) 0.033(9) 0.037(13)
C39 0.24(2) 0.37(3) 0.145(15) 0.129(17) 0.073(14) 0.22(2)
C40 0.36(3) 0.29(3) 0.130(15) 0.034(17) -0.115(18) -0.07(2)
C41 0.077(8) 0.047(6) 0.059(7) 0.002(5) 0.015(6) -0.005(6)
C42 0.143(11) 0.067(7) 0.076(8) -0.027(6) 0.014(7) 0.003(8)
C43 0.34(3) 0.168(15) 0.076(10) -0.022(10) 0.008(13) 0.091(16)
C44 0.27(2) 0.196(18) 0.27(2) -0.172(18) 0.066(19) -0.091(18)
C45 0.222(19) 0.177(15) 0.167(15) -0.081(13) -0.017(13) 0.118(15)
C46 0.090(9) 0.055(6) 0.057(7) -0.006(5) 0.015(6) -0.025(6)
C47 0.098(8) 0.069(7) 0.068(7) -0.007(6) 0.012(6) -0.040(6)
C48 0.096(9) 0.069(7) 0.109(9) 0.012(7) 0.024(7) -0.027(6)
C49 0.116(10) 0.078(8) 0.114(10) 0.005(7) 0.064(8) -0.030(7)
C50 0.176(14) 0.173(14) 0.083(9) 0.044(9) -0.010(9) -0.098(11)
C51 0.054(8) 0.142(11) 0.111(11) -0.011(9) 0.020(8) -0.010(8)
C52 0.084(11) 0.230(18) 0.183(15) 0.047(14) 0.051(11) 0.015(11)
C53 0.139(16) 0.30(3) 0.34(3) 0.13(2) 0.128(18) 0.003(16)
C54 0.22(2) 0.35(3) 0.66(5) -0.16(3) 0.32(3) -0.04(2)
C55 0.071(13) 0.77(5) 0.37(3) 0.28(4) 0.037(18) 0.01(2)
C56 0.068(7) 0.082(8) 0.091(9) 0.004(7) -0.005(6) -0.034(6)
C57 0.103(9) 0.098(9) 0.092(9) 0.005(7) -0.020(7) -0.041(7)
C58 0.138(14) 0.184(16) 0.199(17) -0.053(13) 0.002(12) -0.086(12)
C59 0.139(13) 0.165(14) 0.109(11) -0.034(10) 0.006(9) -0.025(10)
C60 0.35(3) 0.085(10) 0.184(16) -0.005(11) -0.140(17) -0.012(13)
C61 0.059(7) 0.093(9) 0.082(8) -0.026(7) -0.013(6) 0.000(7)
C62 0.128(11) 0.083(8) 0.101(9) -0.022(7) 0.019(8) 0.007(8)
C63 0.64(5) 0.105(14) 0.23(2) 0.013(15) 0.10(3) 0.15(2)
C64 0.191(18) 0.24(2) 0.191(17) -0.144(16) -0.049(15) 0.097(15)
C65 0.117(15) 0.42(3) 0.39(3) -0.32(3) 0.009(17) 0.056(18)
C66 0.041(7) 0.098(9) 0.094(8) 0.000(7) -0.004(6) -0.007(6)
C67 0.040(6) 0.116(9) 0.123(10) 0.031(8) -0.006(6) -0.008(6)
C68 0.057(8) 0.170(13) 0.164(13) -0.010(11) -0.039(8) -0.004(9)
C69 0.089(11) 0.47(3) 0.29(2) 0.29(2) -0.106(13) -0.106(16)
C70 0.112(12) 0.185(16) 0.27(2) -0.078(16) -0.095(14) 0.068(12)
C71 0.064(7) 0.049(6) 0.102(8) 0.004(6) 0.001(7) 0.009(6)
C72 0.061(6) 0.074(7) 0.064(6) 0.007(6) -0.009(5) 0.008(5)
C73 0.151(12) 0.080(9) 0.115(10) 0.007(8) 0.014(9) -0.005(8)
C74 0.064(8) 0.195(14) 0.107(10) 0.025(9) -0.029(7) -0.001(8)
C75 0.077(8) 0.127(10) 0.081(8) 0.005(7) 0.002(6) -0.019(7)
C76 0.084(8) 0.075(7) 0.048(6) -0.002(5) -0.015(6) -0.001(6)
C77 0.125(10) 0.122(10) 0.050(7) -0.018(7) -0.014(7) -0.007(8)
C78 0.29(2) 0.49(4) 0.22(2) -0.26(2) 0.130(18) -0.27(3)
C79 0.28(3) 0.32(3) 0.20(2) -0.14(2) -0.126(19) -0.02(2)
C80 0.64(5) 0.106(15) 0.21(2) -0.047(16) -0.07(3) 0.00(2)
C81 0.127(12) 0.146(13) 0.166(14) 0.018(11) -0.020(10) -0.037(10)
C82 0.33(2) 0.163(15) 0.113(12) -0.008(11) 0.036(14) 0.135(16)
C83 0.089(9) 0.111(11) 0.142(12) 0.003(10) -0.028(9) 0.003(9)
C84 0.092(9) 0.085(8) 0.106(9) 0.016(7) 0.007(7) -0.008(7)
C85 0.192(16) 0.092(11) 0.185(16) 0.003(12) -0.030(12) -0.002(12)
C86 0.22(2) 0.101(13) 0.33(3) 0.007(15) 0.031(19) -0.023(13)
Co1 0.0481(9) 0.0703(10) 0.0671(10) 0.0061(7) 0.0019(7) 0.0039(7)
Cr1 0.0412(9) 0.0814(12) 0.0733(12) 0.0106(8) -0.0032(7) -0.0024(7)
Co1B 0.0412(9) 0.0814(12) 0.0733(12) 0.0106(8) -0.0032(7) -0.0024(7)
Cr1B 0.0481(9) 0.0703(10) 0.0671(10) 0.0061(7) 0.0019(7) 0.0039(7)
Cr2 0.0472(10) 0.0820(12) 0.0967(13) 0.0160(10) -0.0022(9) -0.0015(8)
Cr3 0.0521(10) 0.0971(13) 0.0659(11) 0.0122(9) -0.0001(8) -0.0154(9)
Cr4 0.0572(9) 0.0546(9) 0.0587(10) 0.0066(7) 0.0109(7) -0.0030(7)
Cr5 0.0508(9) 0.0750(11) 0.0736(11) 0.0235(9) 0.0007(8) -0.0027(8)
Cr6 0.0448(10) 0.1069(14) 0.0923(13) 0.0467(11) 0.0031(9) 0.0044(9)
Cr7 0.0471(9) 0.0811(12) 0.0875(12) 0.0356(10) 0.0129(8) 0.0091(8)
F1 0.047(3) 0.059(3) 0.069(3) 0.000(2) 0.001(2) -0.001(2)
F2 0.044(3) 0.066(3) 0.065(3) 0.001(3) 0.000(2) -0.007(2)
F3 0.051(3) 0.067(3) 0.068(3) 0.000(3) -0.002(2) -0.003(2)
F4 0.059(3) 0.057(3) 0.046(3) -0.001(2) 0.002(2) -0.009(2)
F5 0.053(3) 0.051(3) 0.060(3) 0.007(2) 0.009(2) -0.004(2)
F6 0.046(3) 0.064(3) 0.065(3) 0.014(3) 0.005(2) 0.000(2)
F7 0.047(3) 0.082(4) 0.080(4) 0.029(3) -0.004(3) -0.005(3)
F8 0.043(3) 0.058(3) 0.054(3) 0.007(2) 0.003(2) 0.001(2)
N1 0.152(14) 0.188(16) 0.31(2) -0.091(16) -0.088(14) 0.030(12)
N2 0.186(13) 0.107(10) 0.141(11) -0.023(9) -0.040(9) 0.012(10)
Na1 0.112(4) 0.096(3) 0.094(3) -0.014(3) -0.012(3) 0.002(3)
O1 0.042(4) 0.125(7) 0.078(5) 0.026(5) -0.005(4) -0.008(4)
O2 0.062(5) 0.064(4) 0.137(7) -0.035(4) 0.041(5) -0.012(4)
O3 0.073(5) 0.104(6) 0.089(5) 0.046(5) 0.030(4) 0.025(4)
O4 0.064(4) 0.093(5) 0.070(5) 0.028(4) 0.014(4) 0.024(4)
O5 0.109(6) 0.057(4) 0.087(5) 0.021(4) 0.035(4) 0.040(4)
O6 0.102(6) 0.103(6) 0.063(5) 0.009(4) 0.013(4) 0.035(4)
O7 0.053(4) 0.118(6) 0.144(7) 0.071(6) 0.022(5) 0.015(4)
O8 0.060(5) 0.143(7) 0.115(6) 0.065(6) 0.007(4) -0.003(5)
O9 0.059(5) 0.135(7) 0.117(6) 0.065(6) 0.017(4) 0.023(4)
O10 0.053(4) 0.098(5) 0.103(6) 0.048(4) 0.005(4) 0.007(4)
O11 0.072(5) 0.087(6) 0.143(8) 0.048(6) 0.018(5) -0.003(4)
O12 0.076(5) 0.094(5) 0.078(5) -0.002(4) -0.001(4) -0.024(4)
O13 0.059(4) 0.057(4) 0.129(6) 0.000(4) 0.035(4) 0.000(4)
O14 0.064(4) 0.042(4) 0.111(6) -0.014(3) 0.017(4) 0.000(3)
O15 0.069(5) 0.130(7) 0.082(5) 0.024(5) 0.003(4) -0.003(5)
O16 0.058(5) 0.116(6) 0.074(5) 0.037(4) 0.007(4) 0.004(4)
O17 0.058(4) 0.083(5) 0.051(4) -0.019(3) -0.001(3) 0.004(4)
O18 0.075(5) 0.114(6) 0.056(4) -0.008(4) 0.004(4) 0.021(4)
O19 0.065(5) 0.076(5) 0.088(5) 0.024(4) 0.026(4) -0.003(4)
O20 0.067(5) 0.136(7) 0.092(6) 0.057(5) -0.013(4) -0.036(5)
O21 0.036(4) 0.216(10) 0.105(6) 0.059(6) 0.007(4) -0.008(5)
O22 0.042(4) 0.151(8) 0.144(8) 0.062(6) 0.017(5) -0.002(4)
O23 0.104(6) 0.090(5) 0.075(5) 0.015(4) -0.036(4) -0.043(4)
O24 0.076(5) 0.070(5) 0.107(6) 0.016(4) -0.036(4) -0.026(4)
O25 0.068(5) 0.097(6) 0.092(5) 0.004(4) 0.022(4) 0.010(4)
O26 0.054(4) 0.078(5) 0.141(7) -0.022(5) 0.026(5) -0.007(4)
O27 0.049(4) 0.103(6) 0.130(7) 0.035(5) -0.015(4) -0.014(4)
O28 0.038(4) 0.124(6) 0.106(6) 0.038(5) -0.015(4) -0.012(4)
O29 0.079(6) 0.189(10) 0.257(12) 0.160(10) 0.084(7) 0.080(6)
O30 0.047(5) 0.146(8) 0.307(14) 0.147(9) -0.008(6) 0.007(5)
O31 0.048(5) 0.229(10) 0.080(5) -0.057(6) 0.008(4) -0.043(5)
O32 0.055(5) 0.178(8) 0.067(5) -0.043(5) 0.003(4) -0.027(5)
O33 0.116(6) 0.082(5) 0.100(6) 0.008(4) 0.000(5) 0.007(5)
S1 0.117(3) 0.090(2) 0.106(3) -0.001(2) 0.000(2) 0.000(2)

loop_
_atom_type_symbol
_atom_type_description
_atom_type_scat_dispersion_real
_atom_type_scat_dispersion_imag
_atom_type_scat_source
C C 0.0033 0.0016 'International Tables Vol C Tables 4.2.6.8 and 6.1.1.4'
Co Co 0.3494 0.9721 'International Tables Vol C Tables 4.2.6.8 and 6.1.1.4'
Cr Cr 0.3209 0.6236 'International Tables Vol C Tables 4.2.6.8 and 6.1.1.4'
F F 0.0171 0.0103 'International Tables Vol C Tables 4.2.6.8 and 6.1.1.4'
N N 0.0061 0.0033 'International Tables Vol C Tables 4.2.6.8 and 6.1.1.4'
Na Na 0.0362 0.0249 'International Tables Vol C Tables 4.2.6.8 and 6.1.1.4'
O O 0.0106 0.006 'International Tables Vol C Tables 4.2.6.8 and 6.1.1.4'
S S 0.1246 0.1234 'International Tables Vol C Tables 4.2.6.8 and 6.1.1.4'
H H 0 0 'International Tables Vol C Tables 4.2.6.8 and 6.1.1.4'

loop_
_geom_angle_atom_site_label_1
_geom_angle_atom_site_label_2
_geom_angle_atom_site_label_3
_geom_angle
_geom_angle_site_symmetry_1
_geom_angle_site_symmetry_3
_geom_angle_publ_flag
O2 C1 O1 126.5(8) . . ?
O2 C1 C2 118.0(10) . . ?
O1 C1 C2 114.4(10) . . ?
C4 C2 C5 114.4(11) . . ?
C4 C2 C3 109.4(12) . . ?
C5 C2 C3 103.4(11) . . ?
C4 C2 C1 110.7(9) . . ?
C5 C2 C1 110.2(10) . . ?
C3 C2 C1 108.5(10) . . ?
C2 C3 H3A 109.5 . . ?
C2 C3 H3B 109.5 . . ?
H3A C3 H3B 109.5 . . ?
C2 C3 H3C 109.5 . . ?
H3A C3 H3C 109.5 . . ?
H3B C3 H3C 109.5 . . ?
C2 C4 H4A 109.5 . . ?
C2 C4 H4B 109.5 . . ?
H4A C4 H4B 109.5 . . ?
C2 C4 H4C 109.5 . . ?
H4A C4 H4C 109.5 . . ?
H4B C4 H4C 109.5 . . ?
C2 C5 H5A 109.5 . . ?
C2 C5 H5B 109.5 . . ?
H5A C5 H5B 109.5 . . ?
C2 C5 H5C 109.5 . . ?
H5A C5 H5C 109.5 . . ?
H5B C5 H5C 109.5 . . ?
O4 C6 O3 125.2(8) . . ?
O4 C6 C7 118.6(8) . . ?
O3 C6 C7 116.2(8) . . ?
C10 C7 C8 112.1(9) . . ?
C10 C7 C9 110.8(9) . . ?
C8 C7 C9 107.7(8) . . ?
C10 C7 C6 106.2(7) . . ?
C8 C7 C6 109.1(7) . . ?
C9 C7 C6 111.0(8) . . ?
C7 C8 H8A 109.5 . . ?
C7 C8 H8B 109.5 . . ?
H8A C8 H8B 109.5 . . ?
C7 C8 H8C 109.5 . . ?
H8A C8 H8C 109.5 . . ?
H8B C8 H8C 109.5 . . ?
C7 C9 H9A 109.5 . . ?
C7 C9 H9B 109.5 . . ?
H9A C9 H9B 109.5 . . ?
C7 C9 H9C 109.5 . . ?
H9A C9 H9C 109.5 . . ?
H9B C9 H9C 109.5 . . ?
C7 C10 H10A 109.5 . . ?
C7 C10 H10B 109.5 . . ?
H10A C10 H10B 109.5 . . ?
C7 C10 H10C 109.5 . . ?
H10A C10 H10C 109.5 . . ?
H10B C10 H10C 109.5 . . ?
O5 C11 O6 123.5(10) . . ?
O5 C11 C12 119.5(10) . . ?
O6 C11 C12 117.0(10) . . ?
C14 C12 C15 111.4(11) . . ?
C14 C12 C13 109.0(10) . . ?
C15 C12 C13 109.8(10) . . ?
C14 C12 C11 110.2(9) . . ?
C15 C12 C11 111.9(9) . . ?
C13 C12 C11 104.2(9) . . ?
C12 C13 H13A 109.5 . . ?
C12 C13 H13B 109.5 . . ?
H13A C13 H13B 109.5 . . ?
C12 C13 H13C 109.5 . . ?
H13A C13 H13C 109.5 . . ?
H13B C13 H13C 109.5 . . ?
C12 C14 H14A 109.5 . . ?
C12 C14 H14B 109.5 . . ?
H14A C14 H14B 109.5 . . ?
C12 C14 H14C 109.5 . . ?
H14A C14 H14C 109.5 . . ?
H14B C14 H14C 109.5 . . ?
C12 C15 H15A 109.5 . . ?
C12 C15 H15B 109.5 . . ?
H15A C15 H15B 109.5 . . ?
C12 C15 H15C 109.5 . . ?
H15A C15 H15C 109.5 . . ?
H15B C15 H15C 109.5 . . ?
O8 C16 O7 124.6(9) . . ?
O8 C16 C17 119.1(10) . . ?
O7 C16 C17 116.2(10) . . ?
C19 C17 C20 112.7(13) . . ?
C19 C17 C18 108.7(14) . . ?
C20 C17 C18 108.5(13) . . ?
C19 C17 C16 110.3(10) . . ?
C20 C17 C16 111.2(9) . . ?
C18 C17 C16 105.1(11) . . ?
C17 C18 H18A 109.5 . . ?
C17 C18 H18B 109.5 . . ?
H18A C18 H18B 109.5 . . ?
C17 C18 H18C 109.5 . . ?
H18A C18 H18C 109.5 . . ?
H18B C18 H18C 109.5 . . ?
C17 C19 H19A 109.5 . . ?
C17 C19 H19B 109.5 . . ?
H19A C19 H19B 109.5 . . ?
C17 C19 H19C 109.5 . . ?
H19A C19 H19C 109.5 . . ?
H19B C19 H19C 109.5 . . ?
C17 C20 H20A 109.5 . . ?
C17 C20 H20B 109.5 . . ?
H20A C20 H20B 109.5 . . ?
C17 C20 H20C 109.5 . . ?
H20A C20 H20C 109.5 . . ?
H20B C20 H20C 109.5 . . ?
O10 C21 O9 125.2(8) . . ?
O10 C21 C22 118.9(9) . . ?
O9 C21 C22 115.9(9) . . ?
C24 C22 C25 118.8(10) . . ?
C24 C22 C21 113.5(9) . . ?
C25 C22 C21 110.8(9) . . ?
C24 C22 C23 100.9(10) . . ?
C25 C22 C23 106.6(11) . . ?
C21 C22 C23 104.4(9) . . ?
C22 C23 H23A 109.5 . . ?
C22 C23 H23B 109.5 . . ?
H23A C23 H23B 109.5 . . ?
C22 C23 H23C 109.5 . . ?
H23A C23 H23C 109.5 . . ?
H23B C23 H23C 109.5 . . ?
C22 C24 H24A 109.5 . . ?
C22 C24 H24B 109.5 . . ?
H24A C24 H24B 109.5 . . ?
C22 C24 H24C 109.5 . . ?
H24A C24 H24C 109.5 . . ?
H24B C24 H24C 109.5 . . ?
C22 C25 H25A 109.5 . . ?
C22 C25 H25B 109.5 . . ?
H25A C25 H25B 109.5 . . ?
C22 C25 H25C 109.5 . . ?
H25A C25 H25C 109.5 . . ?
H25B C25 H25C 109.5 . . ?
O12 C26 O11 124.7(9) . . ?
O12 C26 C27 115.4(11) . . ?
O11 C26 C27 118.9(10) . . ?
C29 C27 C28 106.7(11) . . ?
C29 C27 C30 111.4(12) . . ?
C28 C27 C30 110.0(11) . . ?
C29 C27 C26 109.1(9) . . ?
C28 C27 C26 108.1(10) . . ?
C30 C27 C26 111.4(10) . . ?
C27 C28 H28A 109.5 . . ?
C27 C28 H28B 109.5 . . ?
H28A C28 H28B 109.5 . . ?
C27 C28 H28C 109.5 . . ?
H28A C28 H28C 109.5 . . ?
H28B C28 H28C 109.5 . . ?
C27 C29 H29A 109.5 . . ?
C27 C29 H29B 109.5 . . ?
H29A C29 H29B 109.5 . . ?
C27 C29 H29C 109.5 . . ?
H29A C29 H29C 109.5 . . ?
H29B C29 H29C 109.5 . . ?
C27 C30 H30A 109.5 . . ?
C27 C30 H30B 109.5 . . ?
H30A C30 H30B 109.5 . . ?
C27 C30 H30C 109.5 . . ?
H30A C30 H30C 109.5 . . ?
H30B C30 H30C 109.5 . . ?
O13 C31 O14 124.5(8) . . ?
O13 C31 C32 118.4(9) . . ?
O14 C31 C32 117.1(9) . . ?
C34 C32 C33 114.1(11) . . ?
C34 C32 C35 108.0(11) . . ?
C33 C32 C35 104.9(11) . . ?
C34 C32 C31 112.3(9) . . ?
C33 C32 C31 108.8(9) . . ?
C35 C32 C31 108.3(9) . . ?
C32 C33 H33A 109.5 . . ?
C32 C33 H33B 109.5 . . ?
H33A C33 H33B 109.5 . . ?
C32 C33 H33C 109.5 . . ?
H33A C33 H33C 109.5 . . ?
H33B C33 H33C 109.5 . . ?
C32 C34 H34A 109.5 . . ?
C32 C34 H34B 109.5 . . ?
H34A C34 H34B 109.5 . . ?
C32 C34 H34C 109.5 . . ?
H34A C34 H34C 109.5 . . ?
H34B C34 H34C 109.5 . . ?
C32 C35 H35A 109.5 . . ?
C32 C35 H35B 109.5 . . ?
H35A C35 H35B 109.5 . . ?
C32 C35 H35C 109.5 . . ?
H35A C35 H35C 109.5 . . ?
H35B C35 H35C 109.5 . . ?
O16 C36 O15 125.0(9) . . ?
O16 C36 C37 120.2(11) . . ?
O15 C36 C37 114.8(11) . . ?
C39 C37 C38 112.1(11) . . ?
C39 C37 C40 110.2(13) . . ?
C38 C37 C40 107.5(12) . . ?
C39 C37 C36 109.1(10) . . ?
C38 C37 C36 110.1(10) . . ?
C40 C37 C36 107.7(10) . . ?
C37 C38 H38A 109.5 . . ?
C37 C38 H38B 109.5 . . ?
H38A C38 H38B 109.5 . . ?
C37 C38 H38C 109.5 . . ?
H38A C38 H38C 109.5 . . ?
H38B C38 H38C 109.5 . . ?
C37 C39 H39A 109.5 . . ?
C37 C39 H39B 109.5 . . ?
H39A C39 H39B 109.5 . . ?
C37 C39 H39C 109.5 . . ?
H39A C39 H39C 109.5 . . ?
H39B C39 H39C 109.5 . . ?
C37 C40 H40A 109.5 . . ?
C37 C40 H40B 109.5 . . ?
H40A C40 H40B 109.5 . . ?
C37 C40 H40C 109.5 . . ?
H40A C40 H40C 109.5 . . ?
H40B C40 H40C 109.5 . . ?
O17 C41 O18 124.8(8) . . ?
O17 C41 C42 116.6(9) . . ?
O18 C41 C42 118.5(9) . . ?
C43 C42 C45 113.7(11) . . ?
C43 C42 C44 105.4(12) . . ?
C45 C42 C44 110.0(11) . . ?
C43 C42 C41 109.0(9) . . ?
C45 C42 C41 111.1(10) . . ?
C44 C42 C41 107.2(9) . . ?
C42 C43 H43A 109.5 . . ?
C42 C43 H43B 109.5 . . ?
H43A C43 H43B 109.5 . . ?
C42 C43 H43C 109.5 . . ?
H43A C43 H43C 109.5 . . ?
H43B C43 H43C 109.5 . . ?
C42 C44 H44A 109.5 . . ?
C42 C44 H44B 109.5 . . ?
H44A C44 H44B 109.5 . . ?
C42 C44 H44C 109.5 . . ?
H44A C44 H44C 109.5 . . ?
H44B C44 H44C 109.5 . . ?
C42 C45 H45A 109.5 . . ?
C42 C45 H45B 109.5 . . ?
H45A C45 H45B 109.5 . . ?
C42 C45 H45C 109.5 . . ?
H45A C45 H45C 109.5 . . ?
H45B C45 H45C 109.5 . . ?
O20 C46 O19 125.1(8) . . ?
O20 C46 C47 117.5(10) . . ?
O19 C46 C47 117.4(10) . . ?
C50 C47 C49 111.6(9) . . ?
C50 C47 C48 109.5(9) . . ?
C49 C47 C48 110.2(8) . . ?
C50 C47 C46 109.0(8) . . ?
C49 C47 C46 110.5(8) . . ?
C48 C47 C46 105.9(7) . . ?
C47 C48 H48A 109.5 . . ?
C47 C48 H48B 109.5 . . ?
H48A C48 H48B 109.5 . . ?
C47 C48 H48C 109.5 . . ?
H48A C48 H48C 109.5 . . ?
H48B C48 H48C 109.5 . . ?
C47 C49 H49A 109.5 . . ?
C47 C49 H49B 109.5 . . ?
H49A C49 H49B 109.5 . . ?
C47 C49 H49C 109.5 . . ?
H49A C49 H49C 109.5 . . ?
H49B C49 H49C 109.5 . . ?
C47 C50 H50A 109.5 . . ?
C47 C50 H50B 109.5 . . ?
H50A C50 H50B 109.5 . . ?
C47 C50 H50C 109.5 . . ?
H50A C50 H50C 109.5 . . ?
H50B C50 H50C 109.5 . . ?
O21 C51 O22 126.5(10) . . ?
O21 C51 C52 115.8(12) . . ?
O22 C51 C52 117.6(12) . . ?
C55 C52 C54 112.8(16) . . ?
C55 C52 C53 108.2(14) . . ?
C54 C52 C53 110.6(15) . . ?
C55 C52 C51 108.2(12) . . ?
C54 C52 C51 106.4(12) . . ?
C53 C52 C51 110.5(12) . . ?
C52 C53 H53A 109.5 . . ?
C52 C53 H53B 109.5 . . ?
H53A C53 H53B 109.5 . . ?
C52 C53 H53C 109.5 . . ?
H53A C53 H53C 109.5 . . ?
H53B C53 H53C 109.5 . . ?
C52 C54 H54A 109.5 . . ?
C52 C54 H54B 109.5 . . ?
H54A C54 H54B 109.5 . . ?
C52 C54 H54C 109.5 . . ?
H54A C54 H54C 109.5 . . ?
H54B C54 H54C 109.5 . . ?
C52 C55 H55A 109.5 . . ?
C52 C55 H55B 109.5 . . ?
H55A C55 H55B 109.5 . . ?
C52 C55 H55C 109.5 . . ?
H55A C55 H55C 109.5 . . ?
H55B C55 H55C 109.5 . . ?
O23 C56 O24 124.5(9) . . ?
O23 C56 C57 119.4(10) . . ?
O24 C56 C57 116.1(10) . . ?
C60 C57 C59 112.2(12) . . ?
C60 C57 C58 110.5(11) . . ?
C59 C57 C58 107.4(10) . . ?
C60 C57 C56 109.8(9) . . ?
C59 C57 C56 111.8(9) . . ?
C58 C57 C56 104.8(9) . . ?
C57 C58 H58A 109.5 . . ?
C57 C58 H58B 109.5 . . ?
H58A C58 H58B 109.5 . . ?
C57 C58 H58C 109.5 . . ?
H58A C58 H58C 109.5 . . ?
H58B C58 H58C 109.5 . . ?
C57 C59 H59A 109.5 . . ?
C57 C59 H59B 109.5 . . ?
H59A C59 H59B 109.5 . . ?
C57 C59 H59C 109.5 . . ?
H59A C59 H59C 109.5 . . ?
H59B C59 H59C 109.5 . . ?
C57 C60 H60A 109.5 . . ?
C57 C60 H60B 109.5 . . ?
H60A C60 H60B 109.5 . . ?
C57 C60 H60C 109.5 . . ?
H60A C60 H60C 109.5 . . ?
H60B C60 H60C 109.5 . . ?
O26 C61 O25 125.6(9) . . ?
O26 C61 C62 119.2(11) . . ?
O25 C61 C62 114.7(10) . . ?
C64 C62 C63 114.3(14) . . ?
C64 C62 C65 111.6(12) . . ?
C63 C62 C65 102.4(13) . . ?
C64 C62 C61 108.3(10) . . ?
C63 C62 C61 108.6(10) . . ?
C65 C62 C61 111.6(10) . . ?
C62 C63 H63A 109.5 . . ?
C62 C63 H63B 109.5 . . ?
H63A C63 H63B 109.5 . . ?
C62 C63 H63C 109.5 . . ?
H63A C63 H63C 109.5 . . ?
H63B C63 H63C 109.5 . . ?
C62 C64 H64A 109.5 . . ?
C62 C64 H64B 109.5 . . ?
H64A C64 H64B 109.5 . . ?
C62 C64 H64C 109.5 . . ?
H64A C64 H64C 109.5 . . ?
H64B C64 H64C 109.5 . . ?
C62 C65 H65A 109.5 . . ?
C62 C65 H65B 109.5 . . ?
H65A C65 H65B 109.5 . . ?
C62 C65 H65C 109.5 . . ?
H65A C65 H65C 109.5 . . ?
H65B C65 H65C 109.5 . . ?
O28 C66 O27 125.2(9) . . ?
O28 C66 C67 120.0(10) . . ?
O27 C66 C67 114.9(9) . . ?
C69 C67 C70 112.9(13) . . ?
C69 C67 C68 111.4(11) . . ?
C70 C67 C68 106.1(10) . . ?
C69 C67 C66 109.5(9) . . ?
C70 C67 C66 105.4(9) . . ?
C68 C67 C66 111.4(9) . . ?
C67 C68 H68A 109.5 . . ?
C67 C68 H68B 109.5 . . ?
H68A C68 H68B 109.5 . . ?
C67 C68 H68C 109.5 . . ?
H68A C68 H68C 109.5 . . ?
H68B C68 H68C 109.5 . . ?
C67 C69 H69A 109.5 . . ?
C67 C69 H69B 109.5 . . ?
H69A C69 H69B 109.5 . . ?
C67 C69 H69C 109.5 . . ?
H69A C69 H69C 109.5 . . ?
H69B C69 H69C 109.5 . . ?
C67 C70 H70A 109.5 . . ?
C67 C70 H70B 109.5 . . ?
H70A C70 H70B 109.5 . . ?
C67 C70 H70C 109.5 . . ?
H70A C70 H70C 109.5 . . ?
H70B C70 H70C 109.5 . . ?
O30 C71 O29 123.8(9) . . ?
O30 C71 C72 117.8(10) . . ?
O29 C71 C72 117.5(9) . . ?
C75 C72 C73 109.9(8) . . ?
C75 C72 C74 110.2(8) . . ?
C73 C72 C74 111.8(9) . . ?
C75 C72 C71 111.1(8) . . ?
C73 C72 C71 105.5(7) . . ?
C74 C72 C71 108.2(8) . . ?
C72 C73 H73A 109.5 . . ?
C72 C73 H73B 109.5 . . ?
H73A C73 H73B 109.5 . . ?
C72 C73 H73C 109.5 . . ?
H73A C73 H73C 109.5 . . ?
H73B C73 H73C 109.5 . . ?
C72 C74 H74A 109.5 . . ?
C72 C74 H74B 109.5 . . ?
H74A C74 H74B 109.5 . . ?
C72 C74 H74C 109.5 . . ?
H74A C74 H74C 109.5 . . ?
H74B C74 H74C 109.5 . . ?
C72 C75 H75A 109.5 . . ?
C72 C75 H75B 109.5 . . ?
H75A C75 H75B 109.5 . . ?
C72 C75 H75C 109.5 . . ?
H75A C75 H75C 109.5 . . ?
H75B C75 H75C 109.5 . . ?
O31 C76 O32 126.7(9) . . ?
O31 C76 C77 115.2(10) . . ?
O32 C76 C77 118.1(10) . . ?
C80 C77 C78 111.0(14) . . ?
C80 C77 C79 108.5(13) . . ?
C78 C77 C79 109.8(13) . . ?
C80 C77 C76 109.4(10) . . ?
C78 C77 C76 109.0(10) . . ?
C79 C77 C76 109.1(10) . . ?
C77 C78 H78A 109.5 . . ?
C77 C78 H78B 109.5 . . ?
H78A C78 H78B 109.5 . . ?
C77 C78 H78C 109.5 . . ?
H78A C78 H78C 109.5 . . ?
H78B C78 H78C 109.5 . . ?
C77 C79 H79A 109.5 . . ?
C77 C79 H79B 109.5 . . ?
H79A C79 H79B 109.5 . . ?
C77 C79 H79C 109.5 . . ?
H79A C79 H79C 109.5 . . ?
H79B C79 H79C 109.5 . . ?
C77 C80 H80A 109.5 . . ?
C77 C80 H80B 109.5 . . ?
H80A C80 H80B 109.5 . . ?
C77 C80 H80C 109.5 . . ?
H80A C80 H80C 109.5 . . ?
H80B C80 H80C 109.5 . . ?
S1 C81 H81A 109.5 . . ?
S1 C81 H81B 109.5 . . ?
H81A C81 H81B 109.5 . . ?
S1 C81 H81C 109.5 . . ?
H81A C81 H81C 109.5 . . ?
H81B C81 H81C 109.5 . . ?
S1 C82 H82A 109.5 . . ?
S1 C82 H82B 109.5 . . ?
H82A C82 H82B 109.5 . . ?
S1 C82 H82C 109.5 . . ?
H82A C82 H82C 109.5 . . ?
H82B C82 H82C 109.5 . . ?
N1 C83 C84 179(2) . . ?
C83 C84 H84A 109.5 . . ?
C83 C84 H84B 109.5 . . ?
H84A C84 H84B 109.5 . . ?
C83 C84 H84C 109.5 . . ?
H84A C84 H84C 109.5 . . ?
H84B C84 H84C 109.5 . . ?
N2 C85 C86 174(2) . . ?
C85 C86 H86A 109.5 . . ?
C85 C86 H86B 109.5 . . ?
H86A C86 H86B 109.5 . . ?
C85 C86 H86C 109.5 . . ?
H86A C86 H86C 109.5 . . ?
H86B C86 H86C 109.5 . . ?
F8 Co1 F1 87.66(18) . . ?
F8 Co1 O32 88.7(3) . . ?
F1 Co1 O32 92.4(3) . . ?
F8 Co1 O30 177.0(4) . . ?
F1 Co1 O30 89.5(3) . . ?
O32 Co1 O30 92.5(4) . . ?
F8 Co1 O4 93.5(2) . . ?
F1 Co1 O4 177.7(3) . . ?
O32 Co1 O4 89.6(3) . . ?
O30 Co1 O4 89.3(3) . . ?
F8 Co1 O2 90.5(2) . . ?
F1 Co1 O2 87.8(2) . . ?
O32 Co1 O2 179.2(3) . . ?
O30 Co1 O2 88.3(4) . . ?
O4 Co1 O2 90.2(3) . . ?
F8 Co1 Na1 110.68(16) . . ?
F1 Co1 Na1 44.89(16) . . ?
O32 Co1 Na1 129.2(2) . . ?
O30 Co1 Na1 66.4(4) . . ?
O4 Co1 Na1 132.8(2) . . ?
O2 Co1 Na1 51.4(2) . . ?
O29 Cr1 F2 179.4(3) . . ?
O29 Cr1 O31 91.8(5) . . ?
F2 Cr1 O31 88.1(3) . . ?
O29 Cr1 F1 89.9(3) . . ?
F2 Cr1 F1 89.49(19) . . ?
O31 Cr1 F1 92.2(3) . . ?
O29 Cr1 O28 88.4(3) . . ?
F2 Cr1 O28 92.2(2) . . ?
O31 Cr1 O28 89.0(3) . . ?
F1 Cr1 O28 177.9(3) . . ?
O29 Cr1 O26 89.6(4) . . ?
F2 Cr1 O26 90.5(3) . . ?
O31 Cr1 O26 178.5(4) . . ?
F1 Cr1 O26 88.0(2) . . ?
O28 Cr1 O26 90.8(3) . . ?
O29 Cr1 Na1 67.7(4) . . ?
F2 Cr1 Na1 111.88(16) . . ?
O31 Cr1 Na1 130.1(2) . . ?
F1 Cr1 Na1 45.49(16) . . ?
O28 Cr1 Na1 132.6(3) . . ?
O26 Cr1 Na1 50.9(2) . . ?
F2 Cr2 F3 88.3(2) . . ?
F2 Cr2 O25 93.3(3) . . ?
F3 Cr2 O25 89.6(3) . . ?
F2 Cr2 O27 93.4(3) . . ?
F3 Cr2 O27 178.3(3) . . ?
O25 Cr2 O27 90.0(3) . . ?
F2 Cr2 O22 178.6(3) . . ?
F3 Cr2 O22 91.9(3) . . ?
O25 Cr2 O22 88.2(4) . . ?
O27 Cr2 O22 86.4(3) . . ?
F2 Cr2 O24 90.2(3) . . ?
F3 Cr2 O24 91.3(2) . . ?
O25 Cr2 O24 176.4(3) . . ?
O27 Cr2 O24 88.9(3) . . ?
O22 Cr2 O24 88.4(4) . . ?
F3 Cr3 F4 89.3(2) . . ?
F3 Cr3 O23 91.8(3) . . ?
F4 Cr3 O23 89.9(3) . . ?
F3 Cr3 O21 91.7(3) . . ?
F4 Cr3 O21 178.9(3) . . ?
O23 Cr3 O21 90.5(4) . . ?
F3 Cr3 O20 178.1(3) . . ?
F4 Cr3 O20 92.2(3) . . ?
O23 Cr3 O20 87.1(3) . . ?
O21 Cr3 O20 86.7(4) . . ?
F3 Cr3 O18 89.9(3) . . ?
F4 Cr3 O18 91.1(2) . . ?
O23 Cr3 O18 178.1(3) . . ?
O21 Cr3 O18 88.4(3) . . ?
O20 Cr3 O18 91.2(3) . . ?
F4 Cr4 F5 89.55(19) . . ?
F4 Cr4 O16 177.7(3) . . ?
F5 Cr4 O16 92.1(2) . . ?
F4 Cr4 O19 92.9(3) . . ?
F5 Cr4 O19 177.4(3) . . ?
O16 Cr4 O19 85.5(3) . . ?
F4 Cr4 O14 89.5(2) . . ?
F5 Cr4 O14 91.2(2) . . ?
O16 Cr4 O14 92.0(3) . . ?
O19 Cr4 O14 87.9(3) . . ?
F4 Cr4 O17 90.6(2) . . ?
F5 Cr4 O17 89.7(2) . . ?
O16 Cr4 O17 87.8(3) . . ?
O19 Cr4 O17 91.2(3) . . ?
O14 Cr4 O17 179.1(3) . . ?
O13 Cr5 F6 90.7(3) . . ?
O13 Cr5 F5 91.6(2) . . ?
F6 Cr5 F5 89.63(19) . . ?
O13 Cr5 O10 89.0(3) . . ?
F6 Cr5 O10 92.7(3) . . ?
F5 Cr5 O10 177.5(3) . . ?
O13 Cr5 O15 93.3(3) . . ?
F6 Cr5 O15 176.0(3) . . ?
F5 Cr5 O15 90.4(3) . . ?
O10 Cr5 O15 87.2(3) . . ?
O13 Cr5 O12 178.3(3) . . ?
F6 Cr5 O12 89.5(2) . . ?
F5 Cr5 O12 90.1(3) . . ?
O10 Cr5 O12 89.3(3) . . ?
O15 Cr5 O12 86.5(3) . . ?
O11 Cr6 F6 92.8(3) . . ?
O11 Cr6 F7 90.9(3) . . ?
F6 Cr6 F7 88.8(2) . . ?
O11 Cr6 O8 88.4(4) . . ?
F6 Cr6 O8 177.3(3) . . ?
F7 Cr6 O8 93.5(3) . . ?
O11 Cr6 O9 88.9(4) . . ?
F6 Cr6 O9 91.2(3) . . ?
F7 Cr6 O9 179.8(4) . . ?
O8 Cr6 O9 86.5(3) . . ?
O11 Cr6 O6 176.7(3) . . ?
F6 Cr6 O6 89.6(3) . . ?
F7 Cr6 O6 91.3(3) . . ?
O8 Cr6 O6 89.0(4) . . ?
O9 Cr6 O6 88.8(3) . . ?
O1 Cr7 F8 93.2(2) . . ?
O1 Cr7 F7 89.7(3) . . ?
F8 Cr7 F7 88.84(19) . . ?
O1 Cr7 O3 91.6(3) . . ?
F8 Cr7 O3 93.1(2) . . ?
F7 Cr7 O3 177.6(3) . . ?
O1 Cr7 O7 88.1(3) . . ?
F8 Cr7 O7 178.4(3) . . ?
F7 Cr7 O7 92.1(3) . . ?
O3 Cr7 O7 85.9(3) . . ?
O1 Cr7 O5 177.2(3) . . ?
F8 Cr7 O5 89.6(3) . . ?
F7 Cr7 O5 90.3(3) . . ?
O3 Cr7 O5 88.3(3) . . ?
O7 Cr7 O5 89.1(3) . . ?
Co1 F1 Cr1 121.1(2) . . ?
Co1 F1 Na1 98.9(2) . . ?
Cr1 F1 Na1 97.6(2) . . ?
Cr2 F2 Cr1 121.8(2) . . ?
Cr3 F3 Cr2 124.4(2) . . ?
Cr4 F4 Cr3 123.3(2) . . ?
Cr5 F5 Cr4 123.5(2) . . ?
Cr6 F6 Cr5 123.3(2) . . ?
Cr6 F7 Cr7 124.4(3) . . ?
Cr7 F8 Co1 121.2(2) . . ?
C85 N2 Na1 162.6(16) . . ?
O33 Na1 F1 100.6(3) . . ?
O33 Na1 N2 106.1(4) . . ?
F1 Na1 N2 153.3(4) . . ?
O33 Na1 O26 96.9(3) . . ?
F1 Na1 O26 69.4(2) . . ?
N2 Na1 O26 107.7(4) . . ?
O33 Na1 O2 93.4(3) . . ?
F1 Na1 O2 68.8(2) . . ?
N2 Na1 O2 108.1(4) . . ?
O26 Na1 O2 138.1(3) . . ?
O33 Na1 Cr1 116.3(3) . . ?
F1 Na1 Cr1 36.87(13) . . ?
N2 Na1 Cr1 126.0(3) . . ?
O26 Na1 Cr1 38.40(19) . . ?
O2 Na1 Cr1 101.3(2) . . ?
O33 Na1 Co1 114.2(3) . . ?
F1 Na1 Co1 36.23(13) . . ?
N2 Na1 Co1 126.4(4) . . ?
O26 Na1 Co1 101.2(2) . . ?
O2 Na1 Co1 38.52(18) . . ?
Cr1 Na1 Co1 63.19(8) . . ?
C1 O1 Cr7 137.4(6) . . ?
C1 O2 Co1 126.5(6) . . ?
C1 O2 Na1 135.9(6) . . ?
Co1 O2 Na1 90.1(3) . . ?
C6 O3 Cr7 131.4(6) . . ?
C6 O4 Co1 134.6(6) . . ?
C11 O5 Cr7 136.4(7) . . ?
C11 O6 Cr6 135.1(7) . . ?
C16 O7 Cr7 135.3(7) . . ?
C16 O8 Cr6 134.8(7) . . ?
C21 O9 Cr6 129.1(7) . . ?
C21 O10 Cr5 136.4(6) . . ?
C26 O11 Cr6 136.5(7) . . ?
C26 O12 Cr5 128.7(7) . . ?
C31 O13 Cr5 137.1(6) . . ?
C31 O14 Cr4 132.1(6) . . ?
C36 O15 Cr5 132.1(7) . . ?
C36 O16 Cr4 136.2(7) . . ?
C41 O17 Cr4 134.1(6) . . ?
C41 O18 Cr3 135.5(6) . . ?
C46 O19 Cr4 135.3(6) . . ?
C46 O20 Cr3 134.2(6) . . ?
C51 O21 Cr3 133.7(8) . . ?
C51 O22 Cr2 134.0(7) . . ?
C56 O23 Cr3 137.2(7) . . ?
C56 O24 Cr2 133.8(7) . . ?
C61 O25 Cr2 136.8(7) . . ?
C61 O26 Cr1 127.1(7) . . ?
C61 O26 Na1 138.8(7) . . ?
Cr1 O26 Na1 90.7(3) . . ?
C66 O27 Cr2 129.2(6) . . ?
C66 O28 Cr1 136.9(7) . . ?
C71 O29 Cr1 138.1(7) . . ?
C71 O30 Co1 135.9(7) . . ?
C76 O31 Cr1 135.1(6) . . ?
C76 O32 Co1 134.8(6) . . ?
S1 O33 Na1 139.1(5) . . ?
O33 S1 C82 109.5(6) . . ?
O33 S1 C81 105.3(6) . . ?
C82 S1 C81 86.8(9) . . ?

loop_
_geom_bond_atom_site_label_1
_geom_bond_atom_site_label_2
_geom_bond_distance
_geom_bond_site_symmetry_2
_geom_bond_publ_flag
C1 O2 1.254(12) . ?
C1 O1 1.255(12) . ?
C1 C2 1.542(10) . ?
C2 C4 1.457(11) . ?
C2 C5 1.480(11) . ?
C2 C3 1.527(12) . ?
C3 H3A 0.96 . ?
C3 H3B 0.96 . ?
C3 H3C 0.96 . ?
C4 H4A 0.96 . ?
C4 H4B 0.96 . ?
C4 H4C 0.96 . ?
C5 H5A 0.96 . ?
C5 H5B 0.96 . ?
C5 H5C 0.96 . ?
C6 O4 1.224(10) . ?
C6 O3 1.239(10) . ?
C6 C7 1.538(9) . ?
C7 C10 1.475(10) . ?
C7 C8 1.494(9) . ?
C7 C9 1.527(10) . ?
C8 H8A 0.96 . ?
C8 H8B 0.96 . ?
C8 H8C 0.96 . ?
C9 H9A 0.96 . ?
C9 H9B 0.96 . ?
C9 H9C 0.96 . ?
C10 H10A 0.96 . ?
C10 H10B 0.96 . ?
C10 H10C 0.96 . ?
C11 O5 1.226(11) . ?
C11 O6 1.267(11) . ?
C11 C12 1.527(11) . ?
C12 C14 1.510(11) . ?
C12 C15 1.511(11) . ?
C12 C13 1.524(11) . ?
C13 H13A 0.96 . ?
C13 H13B 0.96 . ?
C13 H13C 0.96 . ?
C14 H14A 0.96 . ?
C14 H14B 0.96 . ?
C14 H14C 0.96 . ?
C15 H15A 0.96 . ?
C15 H15B 0.96 . ?
C15 H15C 0.96 . ?
C16 O8 1.245(12) . ?
C16 O7 1.266(12) . ?
C16 C17 1.532(10) . ?
C17 C19 1.472(12) . ?
C17 C20 1.484(11) . ?
C17 C18 1.507(13) . ?
C18 H18A 0.96 . ?
C18 H18B 0.96 . ?
C18 H18C 0.96 . ?
C19 H19A 0.96 . ?
C19 H19B 0.96 . ?
C19 H19C 0.96 . ?
C20 H20A 0.96 . ?
C20 H20B 0.96 . ?
C20 H20C 0.96 . ?
C21 O10 1.224(11) . ?
C21 O9 1.243(11) . ?
C21 C22 1.518(10) . ?
C22 C24 1.458(11) . ?
C22 C25 1.458(11) . ?
C22 C23 1.552(12) . ?
C23 H23A 0.96 . ?
C23 H23B 0.96 . ?
C23 H23C 0.96 . ?
C24 H24A 0.96 . ?
C24 H24B 0.96 . ?
C24 H24C 0.96 . ?
C25 H25A 0.96 . ?
C25 H25B 0.96 . ?
C25 H25C 0.96 . ?
C26 O12 1.261(12) . ?
C26 O11 1.265(12) . ?
C26 C27 1.544(11) . ?
C27 C29 1.493(12) . ?
C27 C28 1.516(11) . ?
C27 C30 1.528(12) . ?
C28 H28A 0.96 . ?
C28 H28B 0.96 . ?
C28 H28C 0.96 . ?
C29 H29A 0.96 . ?
C29 H29B 0.96 . ?
C29 H29C 0.96 . ?
C30 H30A 0.96 . ?
C30 H30B 0.96 . ?
C30 H30C 0.96 . ?
C31 O13 1.255(11) . ?
C31 O14 1.268(11) . ?
C31 C32 1.535(10) . ?
C32 C34 1.475(11) . ?
C32 C33 1.493(11) . ?
C32 C35 1.516(11) . ?
C33 H33A 0.96 . ?
C33 H33B 0.96 . ?
C33 H33C 0.96 . ?
C34 H34A 0.96 . ?
C34 H34B 0.96 . ?
C34 H34C 0.96 . ?
C35 H35A 0.96 . ?
C35 H35B 0.96 . ?
C35 H35C 0.96 . ?
C36 O16 1.215(12) . ?
C36 O15 1.271(12) . ?
C36 C37 1.542(11) . ?
C37 C39 1.448(12) . ?
C37 C38 1.500(11) . ?
C37 C40 1.513(12) . ?
C38 H38A 0.96 . ?
C38 H38B 0.96 . ?
C38 H38C 0.96 . ?
C39 H39A 0.96 . ?
C39 H39B 0.96 . ?
C39 H39C 0.96 . ?
C40 H40A 0.96 . ?
C40 H40B 0.96 . ?
C40 H40C 0.96 . ?
C41 O17 1.230(11) . ?
C41 O18 1.243(11) . ?
C41 C42 1.535(10) . ?
C42 C43 1.484(11) . ?
C42 C45 1.490(11) . ?
C42 C44 1.502(12) . ?
C43 H43A 0.96 . ?
C43 H43B 0.96 . ?
C43 H43C 0.96 . ?
C44 H44A 0.96 . ?
C44 H44B 0.96 . ?
C44 H44C 0.96 . ?
C45 H45A 0.96 . ?
C45 H45B 0.96 . ?
C45 H45C 0.96 . ?
C46 O20 1.221(11) . ?
C46 O19 1.254(11) . ?
C46 C47 1.530(10) . ?
C47 C50 1.505(11) . ?
C47 C49 1.511(10) . ?
C47 C48 1.514(10) . ?
C48 H48A 0.96 . ?
C48 H48B 0.96 . ?
C48 H48C 0.96 . ?
C49 H49A 0.96 . ?
C49 H49B 0.96 . ?
C49 H49C 0.96 . ?
C50 H50A 0.96 . ?
C50 H50B 0.96 . ?
C50 H50C 0.96 . ?
C51 O21 1.220(14) . ?
C51 O22 1.278(14) . ?
C51 C52 1.544(12) . ?
C52 C55 1.474(13) . ?
C52 C54 1.481(13) . ?
C52 C53 1.496(13) . ?
C53 H53A 0.96 . ?
C53 H53B 0.96 . ?
C53 H53C 0.96 . ?
C54 H54A 0.96 . ?
C54 H54B 0.96 . ?
C54 H54C 0.96 . ?
C55 H55A 0.96 . ?
C55 H55B 0.96 . ?
C55 H55C 0.96 . ?
C56 O23 1.244(12) . ?
C56 O24 1.244(12) . ?
C56 C57 1.537(11) . ?
C57 C60 1.487(11) . ?
C57 C59 1.488(11) . ?
C57 C58 1.535(11) . ?
C58 H58A 0.96 . ?
C58 H58B 0.96 . ?
C58 H58C 0.96 . ?
C59 H59A 0.96 . ?
C59 H59B 0.96 . ?
C59 H59C 0.96 . ?
C60 H60A 0.96 . ?
C60 H60B 0.96 . ?
C60 H60C 0.96 . ?
C61 O26 1.239(12) . ?
C61 O25 1.272(12) . ?
C61 C62 1.538(11) . ?
C62 C64 1.455(12) . ?
C62 C63 1.474(12) . ?
C62 C65 1.494(13) . ?
C63 H63A 0.96 . ?
C63 H63B 0.96 . ?
C63 H63C 0.96 . ?
C64 H64A 0.96 . ?
C64 H64B 0.96 . ?
C64 H64C 0.96 . ?
C65 H65A 0.96 . ?
C65 H65B 0.96 . ?
C65 H65C 0.96 . ?
C66 O28 1.200(11) . ?
C66 O27 1.270(12) . ?
C66 C67 1.531(10) . ?
C67 C69 1.468(11) . ?
C67 C70 1.489(12) . ?
C67 C68 1.494(11) . ?
C68 H68A 0.96 . ?
C68 H68B 0.96 . ?
C68 H68C 0.96 . ?
C69 H69A 0.96 . ?
C69 H69B 0.96 . ?
C69 H69C 0.96 . ?
C70 H70A 0.96 . ?
C70 H70B 0.96 . ?
C70 H70C 0.96 . ?
C71 O30 1.195(11) . ?
C71 O29 1.200(11) . ?
C71 C72 1.524(10) . ?
C72 C75 1.499(10) . ?
C72 C73 1.509(10) . ?
C72 C74 1.517(10) . ?
C73 H73A 0.96 . ?
C73 H73B 0.96 . ?
C73 H73C 0.96 . ?
C74 H74A 0.96 . ?
C74 H74B 0.96 . ?
C74 H74C 0.96 . ?
C75 H75A 0.96 . ?
C75 H75B 0.96 . ?
C75 H75C 0.96 . ?
C76 O31 1.220(12) . ?
C76 O32 1.221(11) . ?
C76 C77 1.527(10) . ?
C77 C80 1.468(12) . ?
C77 C78 1.479(12) . ?
C77 C79 1.493(12) . ?
C78 H78A 0.96 . ?
C78 H78B 0.96 . ?
C78 H78C 0.96 . ?
C79 H79A 0.96 . ?
C79 H79B 0.96 . ?
C79 H79C 0.96 . ?
C80 H80A 0.96 . ?
C80 H80B 0.96 . ?
C80 H80C 0.96 . ?
C81 S1 1.773(13) . ?
C81 H81A 0.96 . ?
C81 H81B 0.96 . ?
C81 H81C 0.96 . ?
C82 S1 1.692(14) . ?
C82 H82A 0.96 . ?
C82 H82B 0.96 . ?
C82 H82C 0.96 . ?
C83 N1 1.181(18) . ?
C83 C84 1.439(18) . ?
C84 H84A 0.96 . ?
C84 H84B 0.96 . ?
C84 H84C 0.96 . ?
C85 N2 1.159(17) . ?
C85 C86 1.43(2) . ?
C86 H86A 0.96 . ?
C86 H86B 0.96 . ?
C86 H86C 0.96 . ?
Co1 F8 1.957(4) . ?
Co1 F1 1.962(5) . ?
Co1 O32 1.970(7) . ?
Co1 O30 1.981(8) . ?
Co1 O4 1.996(7) . ?
Co1 O2 2.043(7) . ?
Co1 Na1 3.280(5) . ?
Cr1 O29 1.942(9) . ?
Cr1 F2 1.961(5) . ?
Cr1 O31 1.962(8) . ?
Cr1 F1 1.971(4) . ?
Cr1 O28 1.985(6) . ?
Cr1 O26 2.023(8) . ?
Cr1 Na1 3.256(5) . ?
Cr2 F2 1.885(5) . ?
Cr2 F3 1.921(5) . ?
Cr2 O25 1.926(8) . ?
Cr2 O27 1.948(7) . ?
Cr2 O22 1.951(8) . ?
Cr2 O24 1.961(7) . ?
Cr3 F3 1.916(5) . ?
Cr3 F4 1.918(5) . ?
Cr3 O23 1.920(7) . ?
Cr3 O21 1.933(8) . ?
Cr3 O20 1.938(8) . ?
Cr3 O18 1.970(7) . ?
Cr4 F4 1.915(5) . ?
Cr4 F5 1.922(4) . ?
Cr4 O16 1.938(7) . ?
Cr4 O19 1.939(6) . ?
Cr4 O14 1.939(6) . ?
Cr4 O17 1.946(6) . ?
Cr5 O13 1.909(7) . ?
Cr5 F6 1.914(5) . ?
Cr5 F5 1.920(5) . ?
Cr5 O10 1.957(7) . ?
Cr5 O15 1.961(8) . ?
Cr5 O12 1.976(7) . ?
Cr6 O11 1.878(10) . ?
Cr6 F6 1.910(5) . ?
Cr6 F7 1.919(5) . ?
Cr6 O8 1.931(7) . ?
Cr6 O9 1.966(7) . ?
Cr6 O6 1.974(8) . ?
Cr7 O1 1.885(9) . ?
Cr7 F8 1.891(4) . ?
Cr7 F7 1.927(5) . ?
Cr7 O3 1.942(7) . ?
Cr7 O7 1.956(7) . ?
Cr7 O5 1.983(7) . ?
F1 Na1 2.343(6) . ?
N2 Na1 2.397(14) . ?
Na1 O33 2.260(9) . ?
Na1 O26 2.526(8) . ?
Na1 O2 2.563(8) . ?
O33 S1 1.460(7) . ?
